data_4089380
loop_
_publ_author_name
'Salembier, H\'elori'
'Mauldin, Joshua'
'Hammond, Tom'
'Wallace, Rodney'
'Alqassab, Essa'
'Hall, Michael B.'
'P\'erez, Lisa M.'
'Chen, Yuen-Jing Alexis'
'Turner, Katherine E.'
'Bockoven, Eric'
'Brennessel, William'
'Chin, Robert M.'

_publ_section_title
;
 Diruthenium Naphthalene and Anthracene Complexes Containing a Doubly
 Linked Dicyclopentadienyl Ligand
;
_journal_issue 13
_journal_name_full Organometallics
_journal_page_first 4838
_journal_paper_doi 10.1021/om300384d
_journal_volume 31
_journal_year 2012
_chemical_formula_moiety 'C26 H26 Ru2, 2(C F3 O3 S), 2(C2 H3 N), H2 O'
_chemical_formula_sum 'C32 H34 F6 N2 O7 Ru2 S2'
_chemical_formula_weight 938.87
_chemical_name_common unimc14
_space_group_IT_number 12
_space_group_name_Hall '-C 2y'
_space_group_name_H-M_alt 'C 1 2/m 1'
_symmetry_cell_setting monoclinic
_symmetry_space_group_name_H-M 'C 1 2/m 1'
_atom_sites_solution_hydrogens geom
_atom_sites_solution_primary direct
_atom_sites_solution_secondary difmap
_audit_creation_method SHELXL-97
_cell_angle_alpha 90.00
_cell_angle_beta 117.789(1)
_cell_angle_gamma 90.00
_cell_formula_units_Z 4
_cell_length_a 27.432(2)
_cell_length_b 9.5350(8)
_cell_length_c 14.8903(12)
_cell_measurement_reflns_used 3840
_cell_measurement_temperature 213(2)
_cell_measurement_theta_max 35.05
_cell_measurement_theta_min 2.29
_cell_volume 3445.6(5)
_computing_cell_refinement 'SAINT (Bruker, 2009)'
_computing_data_collection 'APEX2 (Bruker, 2011)'
_computing_data_reduction 'SAINT (Bruker, 2009)'
_computing_molecular_graphics 'SHELXTL (Sheldrick, 2008)'
_computing_publication_material 'SHELXTL (Sheldrick, 2008)'
_computing_structure_refinement 'SHELXL-97 (Sheldrick, 2008)'
_computing_structure_solution 'SHELXS-97 (Sheldrick, 2008)'
_diffrn_ambient_temperature 213(2)
_diffrn_measured_fraction_theta_full 0.990
_diffrn_measured_fraction_theta_max 0.990
_diffrn_measurement_device_type 'Bruker SMART APEX II CCD Platform'
_diffrn_measurement_method 'area detector, \w scans per \f'
_diffrn_radiation_monochromator graphite
_diffrn_radiation_source 'fine-focus sealed tube'
_diffrn_radiation_type MoK\a
_diffrn_radiation_wavelength 0.71073
_diffrn_reflns_av_R_equivalents 0.0387
_diffrn_reflns_av_sigmaI/netI 0.0373
_diffrn_reflns_limit_h_max 47
_diffrn_reflns_limit_h_min -44
_diffrn_reflns_limit_k_max 16
_diffrn_reflns_limit_k_min -16
_diffrn_reflns_limit_l_max 25
_diffrn_reflns_limit_l_min -25
_diffrn_reflns_number 37827
_diffrn_reflns_theta_full 37.78
_diffrn_reflns_theta_max 37.78
_diffrn_reflns_theta_min 2.29
_diffrn_standards_number 0
_exptl_absorpt_coefficient_mu 1.081
_exptl_absorpt_correction_T_max 0.8129
_exptl_absorpt_correction_T_min 0.7664
_exptl_absorpt_correction_type multi-scan
_exptl_absorpt_process_details 'SADABS (Sheldrick, 2008)'
_exptl_crystal_colour orange
_exptl_crystal_density_diffrn 1.810
_exptl_crystal_density_method 'not measured'
_exptl_crystal_description block
_exptl_crystal_F_000 1880
_exptl_crystal_size_max 0.26
_exptl_crystal_size_mid 0.24
_exptl_crystal_size_min 0.20
_refine_diff_density_max 1.590
_refine_diff_density_min -0.860
_refine_diff_density_rms 0.107
_refine_ls_extinction_method none
_refine_ls_goodness_of_fit_ref 1.046
_refine_ls_hydrogen_treatment constr
_refine_ls_matrix_type full
_refine_ls_number_parameters 330
_refine_ls_number_reflns 9585
_refine_ls_number_restraints 92
_refine_ls_restrained_S_all 1.047
_refine_ls_R_factor_all 0.0725
_refine_ls_R_factor_gt 0.0459
_refine_ls_shift/su_max 0.001
_refine_ls_shift/su_mean 0.000
_refine_ls_structure_factor_coef Fsqd
_refine_ls_weighting_details 'calc w=1/[\s^2^(Fo^2^)+(0.0542P)^2^+5.5628P] where P=(Fo^2^+2Fc^2^)/3'
_refine_ls_weighting_scheme calc
_refine_ls_wR_factor_gt 0.1162
_refine_ls_wR_factor_ref 0.1283
_reflns_number_gt 6653
_reflns_number_total 9585
_reflns_threshold_expression >2sigma(I)
_cod_data_source_file om300384d_si_002.cif
_cod_data_source_block 2plusplus
_cod_database_code 4089380

loop_
_symmetry_equiv_pos_as_xyz
'x, y, z'
'-x, y, -z'
'x+1/2, y+1/2, z'
'-x+1/2, y+1/2, -z'
'-x, -y, -z'
'x, -y, z'
'-x+1/2, -y+1/2, -z'
'x+1/2, -y+1/2, z'

loop_
_atom_site_label
_atom_site_type_symbol
_atom_site_fract_x
_atom_site_fract_y
_atom_site_fract_z
_atom_site_U_iso_or_equiv
_atom_site_adp_type
_atom_site_occupancy
_atom_site_symmetry_multiplicity
_atom_site_calc_flag
_atom_site_refinement_flags
_atom_site_disorder_assembly
_atom_site_disorder_group
Ru1 Ru 0.382861(10) 0.0000 0.060211(18) 0.02896(6) Uani 1 2 d S . .
Ru2 Ru 0.367863(11) 0.0000 0.251877(19) 0.03105(7) Uani 1 2 d S . .
C1 C 0.30338(9) 0.0759(2) 0.07954(18) 0.0322(4) Uani 1 1 d . . .
C2 C 0.31181(10) 0.1476(2) 0.00373(18) 0.0358(5) Uani 1 1 d . . .
H2A H 0.3179 0.2450 0.0089 0.043 Uiso 1 1 calc R . .
C3 C 0.31100(10) 0.0735(3) -0.07850(18) 0.0389(5) Uani 1 1 d . . .
H3A H 0.3105 0.1227 -0.1337 0.047 Uiso 1 1 calc R . .
C4 C 0.29956(11) 0.1479(3) 0.1600(2) 0.0408(5) Uani 1 1 d . . .
H4A H 0.3056 0.2453 0.1675 0.049 Uiso 1 1 calc R . .
C5 C 0.28690(12) 0.0744(4) 0.2280(2) 0.0505(7) Uani 1 1 d . . .
H5A H 0.2784 0.1237 0.2736 0.061 Uiso 1 1 calc R . .
C6 C 0.46416(9) 0.0757(3) 0.16967(17) 0.0345(4) Uani 1 1 d . . .
C7 C 0.45271(11) 0.1217(4) 0.0707(2) 0.0503(7) Uani 1 1 d . . .
H7A H 0.4506 0.2152 0.0493 0.060 Uiso 1 1 calc R . .
C8 C 0.44499(17) 0.0000 0.0102(3) 0.0565(12) Uani 1 2 d S . .
H8A H 0.4362 0.0000 -0.0588 0.068 Uiso 1 2 calc SR . .
C9 C 0.45256(9) 0.0760(2) 0.31846(16) 0.0312(4) Uani 1 1 d . . .
C10 C 0.42865(12) 0.1207(3) 0.37972(19) 0.0444(6) Uani 1 1 d . . .
H10A H 0.4241 0.2142 0.3943 0.053 Uiso 1 1 calc R . .
C11 C 0.41281(18) 0.0000 0.4153(3) 0.0508(10) Uani 1 2 d S . .
H11A H 0.3948 0.0000 0.4557 0.061 Uiso 1 2 calc SR . .
C12 C 0.47390(10) 0.1642(2) 0.26008(18) 0.0355(5) Uani 1 1 d . . .
C13 C 0.44382(14) 0.3043(3) 0.2280(3) 0.0530(8) Uani 1 1 d . . .
H13A H 0.4045 0.2878 0.1890 0.080 Uiso 1 1 calc R . .
H13B H 0.4567 0.3553 0.1868 0.080 Uiso 1 1 calc R . .
H13C H 0.4511 0.3590 0.2880 0.080 Uiso 1 1 calc R . .
C14 C 0.53569(12) 0.1940(3) 0.3261(2) 0.0498(7) Uani 1 1 d . . .
H14A H 0.5558 0.1060 0.3451 0.075 Uiso 1 1 calc R . .
H14B H 0.5412 0.2441 0.3868 0.075 Uiso 1 1 calc R . .
H14C H 0.5491 0.2505 0.2880 0.075 Uiso 1 1 calc R . .
S1 S 0.36940(4) 0.5000 0.89683(8) 0.04018(19) Uani 1 2 d S . .
O1 O 0.40029(18) 0.5000 1.0069(3) 0.0793(13) Uani 1 2 d S . .
O2 O 0.34027(12) 0.3742(3) 0.8548(2) 0.0736(8) Uani 1 1 d . . .
C15 C 0.4237(2) 0.5000 0.8595(4) 0.0519(10) Uani 1 2 d S . .
F1 F 0.45507(11) 0.3874(3) 0.8933(2) 0.0881(8) Uani 1 1 d . . .
F2 F 0.40266(15) 0.5000 0.7588(2) 0.0747(9) Uani 1 2 d S . .
S2 S 0.67673(12) 0.5109(9) 0.66022(19) 0.0501(8) Uani 0.3031(19) 1 d PD A -1
O3 O 0.7276(3) 0.4428(13) 0.6905(10) 0.133(6) Uani 0.3031(19) 1 d PD A -1
O4 O 0.6766(8) 0.6602(10) 0.6486(18) 0.157(6) Uani 0.3031(19) 1 d PD A -1
O5 O 0.6443(7) 0.461(2) 0.7054(12) 0.100(3) Uani 0.3031(19) 1 d PD A -1
C16 C 0.6383(4) 0.4498(13) 0.5317(6) 0.085(4) Uani 0.3031(19) 1 d PD A -1
F3 F 0.5864(4) 0.487(2) 0.4931(10) 0.213(9) Uani 0.3031(19) 1 d PD A -1
F4 F 0.6387(9) 0.3112(14) 0.5304(16) 0.130(4) Uani 0.3031(19) 1 d PD A -1
F5 F 0.6571(6) 0.496(3) 0.4717(6) 0.167(7) Uani 0.3031(19) 1 d PD A -1
S2' S 0.6502(2) 0.5278(5) 0.6342(3) 0.0501(8) Uani 0.1969(19) 1 d PD A -5
O3' O 0.5961(5) 0.558(2) 0.5604(12) 0.133(6) Uani 0.1969(19) 1 d PD A -5
O4' O 0.6870(9) 0.6461(18) 0.659(2) 0.157(6) Uani 0.1969(19) 1 d PD A -5
O5' O 0.6551(11) 0.454(3) 0.7216(15) 0.100(3) Uani 0.1969(19) 1 d PD A -5
C16' C 0.6794(6) 0.4042(16) 0.5816(10) 0.085(4) Uani 0.1969(19) 1 d PD A -5
F3' F 0.7270(8) 0.357(2) 0.6533(15) 0.213(9) Uani 0.1969(19) 1 d PD A -5
F4' F 0.6460(12) 0.297(2) 0.543(2) 0.130(4) Uani 0.1969(19) 1 d PD A -5
F5' F 0.6882(10) 0.463(4) 0.5116(12) 0.167(7) Uani 0.1969(19) 1 d PD A -5
N1 N 0.3061(4) 0.9517(8) 0.4828(7) 0.094(3) Uani 0.50 1 d PD B -1
C17 C 0.3098(4) 0.8698(11) 0.5404(8) 0.084(3) Uani 0.50 1 d PD B -1
C18 C 0.312(2) 0.785(4) 0.6490(17) 0.109(7) Uani 0.50 1 d PD B -1
H18A H 0.3286 0.8479 0.7068 0.164 Uiso 0.50 1 calc PR B -1
H18B H 0.3344 0.7007 0.6634 0.164 Uiso 0.50 1 calc PR B -1
H18C H 0.2753 0.7606 0.6359 0.164 Uiso 0.50 1 calc PR B -1
N2 N 0.3823(4) 0.9614(12) 0.7657(5) 0.104(5) Uani 0.50 1 d PD C -5
C19 C 0.3517(4) 0.8814(12) 0.7152(6) 0.075(2) Uani 0.50 1 d PD C -5
C20 C 0.308(2) 0.764(3) 0.6177(18) 0.109(7) Uani 0.50 1 d PD C -5
H20A H 0.2701 0.7899 0.5943 0.164 Uiso 0.50 1 calc PR C -5
H20B H 0.3143 0.6691 0.6442 0.164 Uiso 0.50 1 calc PR C -5
H20C H 0.3169 0.7691 0.5615 0.164 Uiso 0.50 1 calc PR C -5
O6 O 0.68123(13) 0.5000 0.9211(2) 0.0478(6) Uani 1 2 d S . .
H6A H 0.6523 0.5000 0.9284 0.057 Uiso 1 2 d SR . .
H6B H 0.6658 0.5000 0.8566 0.057 Uiso 1 2 d SR . .

loop_
_atom_site_aniso_label
_atom_site_aniso_U_11
_atom_site_aniso_U_22
_atom_site_aniso_U_33
_atom_site_aniso_U_23
_atom_site_aniso_U_13
_atom_site_aniso_U_12
Ru1 0.02744(12) 0.03177(12) 0.02655(11) 0.000 0.01164(8) 0.000
Ru2 0.03153(13) 0.03330(13) 0.03056(12) 0.000 0.01635(10) 0.000
C1 0.0261(9) 0.0296(9) 0.0366(10) 0.0013(8) 0.0110(8) 0.0029(7)
C2 0.0338(11) 0.0276(9) 0.0379(11) 0.0041(8) 0.0100(9) 0.0012(8)
C3 0.0330(11) 0.0451(13) 0.0311(10) 0.0054(9) 0.0085(8) 0.0018(10)
C4 0.0338(11) 0.0411(12) 0.0439(12) -0.0039(10) 0.0151(10) 0.0092(10)
C5 0.0360(13) 0.074(2) 0.0467(14) -0.0043(14) 0.0240(11) 0.0060(13)
C6 0.0276(10) 0.0408(12) 0.0336(10) 0.0040(8) 0.0132(8) -0.0023(8)
C7 0.0336(12) 0.078(2) 0.0372(12) 0.0153(13) 0.0144(10) -0.0099(13)
C8 0.0330(18) 0.106(4) 0.0327(17) 0.000 0.0170(14) 0.000
C9 0.0325(10) 0.0270(9) 0.0298(9) -0.0023(7) 0.0110(8) 0.0007(8)
C10 0.0446(14) 0.0506(15) 0.0335(11) -0.0117(10) 0.0144(10) 0.0021(11)
C11 0.047(2) 0.079(3) 0.0291(16) 0.000 0.0195(15) 0.000
C12 0.0357(11) 0.0255(9) 0.0383(11) 0.0012(8) 0.0114(9) -0.0046(8)
C13 0.0566(17) 0.0230(10) 0.0628(17) 0.0051(11) 0.0139(14) -0.0040(10)
C14 0.0399(14) 0.0481(15) 0.0479(14) 0.0031(12) 0.0091(11) -0.0155(12)
S1 0.0438(5) 0.0383(4) 0.0436(4) 0.000 0.0248(4) 0.000
O1 0.073(3) 0.131(4) 0.0414(17) 0.000 0.0324(18) 0.000
O2 0.0755(17) 0.0549(14) 0.102(2) -0.0161(14) 0.0510(16) -0.0252(13)
C15 0.051(2) 0.061(3) 0.049(2) 0.000 0.0274(19) 0.000
F1 0.0767(16) 0.107(2) 0.0948(17) 0.0240(16) 0.0519(14) 0.0410(15)
F2 0.083(2) 0.106(3) 0.0500(15) 0.000 0.0434(16) 0.000
S2 0.0670(17) 0.046(2) 0.0459(11) -0.0044(13) 0.0334(12) 0.0105(19)
O3 0.061(5) 0.149(14) 0.122(8) -0.049(8) -0.012(5) 0.021(6)
O4 0.273(16) 0.057(5) 0.240(14) -0.069(7) 0.203(14) -0.060(7)
O5 0.170(9) 0.082(6) 0.094(6) -0.011(4) 0.102(7) -0.023(5)
C16 0.103(10) 0.089(10) 0.041(5) -0.004(5) 0.015(5) -0.008(7)
F3 0.134(9) 0.165(13) 0.187(12) -0.090(14) -0.053(8) 0.019(13)
F4 0.204(9) 0.106(5) 0.125(7) -0.067(5) 0.115(7) -0.090(6)
F5 0.265(19) 0.205(14) 0.065(7) -0.036(14) 0.104(10) -0.03(2)
S2' 0.0670(17) 0.046(2) 0.0459(11) -0.0044(13) 0.0334(12) 0.0105(19)
O3' 0.061(5) 0.149(14) 0.122(8) -0.049(8) -0.012(5) 0.021(6)
O4' 0.273(16) 0.057(5) 0.240(14) -0.069(7) 0.203(14) -0.060(7)
O5' 0.170(9) 0.082(6) 0.094(6) -0.011(4) 0.102(7) -0.023(5)
C16' 0.103(10) 0.089(10) 0.041(5) -0.004(5) 0.015(5) -0.008(7)
F3' 0.134(9) 0.165(13) 0.187(12) -0.090(14) -0.053(8) 0.019(13)
F4' 0.204(9) 0.106(5) 0.125(7) -0.067(5) 0.115(7) -0.090(6)
F5' 0.265(19) 0.205(14) 0.065(7) -0.036(14) 0.104(10) -0.03(2)
N1 0.125(7) 0.087(7) 0.093(5) -0.010(4) 0.069(5) -0.019(5)
C17 0.074(6) 0.082(6) 0.085(6) -0.003(5) 0.028(5) -0.008(5)
C18 0.113(8) 0.089(9) 0.085(14) 0.007(10) 0.011(14) -0.034(6)
N2 0.134(7) 0.133(14) 0.052(3) -0.020(5) 0.047(4) -0.032(7)
C19 0.066(5) 0.112(7) 0.051(4) 0.010(4) 0.030(4) -0.002(5)
C20 0.113(8) 0.089(9) 0.085(14) 0.007(10) 0.011(14) -0.034(6)
O6 0.0446(15) 0.0467(15) 0.0540(16) 0.000 0.0247(13) 0.000

loop_
_atom_type_symbol
_atom_type_description
_atom_type_scat_dispersion_real
_atom_type_scat_dispersion_imag
_atom_type_scat_source
C C 0.0033 0.0016 'International Tables Vol C Tables 4.2.6.8 and 6.1.1.4'
H H 0.0000 0.0000 'International Tables Vol C Tables 4.2.6.8 and 6.1.1.4'
N N 0.0061 0.0033 'International Tables Vol C Tables 4.2.6.8 and 6.1.1.4'
O O 0.0106 0.0060 'International Tables Vol C Tables 4.2.6.8 and 6.1.1.4'
F F 0.0171 0.0103 'International Tables Vol C Tables 4.2.6.8 and 6.1.1.4'
S S 0.1246 0.1234 'International Tables Vol C Tables 4.2.6.8 and 6.1.1.4'
Ru Ru -1.2594 0.8363 'International Tables Vol C Tables 4.2.6.8 and 6.1.1.4'

loop_
_geom_angle_atom_site_label_1
_geom_angle_atom_site_label_2
_geom_angle_atom_site_label_3
_geom_angle
_geom_angle_site_symmetry_1
_geom_angle_site_symmetry_3
C8 Ru1 C6 63.92(12) . .
C8 Ru1 C6 63.92(12) . 6
C6 Ru1 C6 38.61(13) . 6
C8 Ru1 C7 38.30(11) . .
C6 Ru1 C7 38.11(9) . .
C6 Ru1 C7 64.20(10) 6 .
C8 Ru1 C7 38.30(11) . 6
C6 Ru1 C7 64.20(10) . 6
C6 Ru1 C7 38.11(9) 6 6
C7 Ru1 C7 64.2(2) . 6
C8 Ru1 C3 100.51(13) . .
C6 Ru1 C3 138.74(10) . .
C6 Ru1 C3 164.22(10) 6 .
C7 Ru1 C3 105.67(10) . .
C7 Ru1 C3 127.50(10) 6 .
C8 Ru1 C3 100.51(13) . 6
C6 Ru1 C3 164.22(10) . 6
C6 Ru1 C3 138.74(10) 6 6
C7 Ru1 C3 127.50(10) . 6
C7 Ru1 C3 105.67(10) 6 6
C3 Ru1 C3 37.14(14) . 6
C8 Ru1 C2 124.30(10) . .
C6 Ru1 C2 118.87(9) . .
C6 Ru1 C2 154.27(9) 6 .
C7 Ru1 C2 106.00(11) . .
C7 Ru1 C2 161.39(11) 6 .
C3 Ru1 C2 36.98(10) . .
C3 Ru1 C2 66.66(9) 6 .
C8 Ru1 C2 124.30(10) . 6
C6 Ru1 C2 154.27(9) . 6
C6 Ru1 C2 118.87(9) 6 6
C7 Ru1 C2 161.39(11) . 6
C7 Ru1 C2 106.00(11) 6 6
C3 Ru1 C2 66.66(9) . 6
C3 Ru1 C2 36.98(10) 6 6
C2 Ru1 C2 78.42(13) . 6
C8 Ru1 C1 159.35(8) . .
C6 Ru1 C1 118.20(9) . .
C6 Ru1 C1 131.97(8) 6 .
C7 Ru1 C1 129.60(11) . .
C7 Ru1 C1 162.33(11) 6 .
C3 Ru1 C1 63.73(9) . .
C3 Ru1 C1 75.31(9) 6 .
C2 Ru1 C1 35.28(8) . .
C2 Ru1 C1 63.82(8) 6 .
C8 Ru1 C1 159.35(8) . 6
C6 Ru1 C1 131.97(8) . 6
C6 Ru1 C1 118.20(9) 6 6
C7 Ru1 C1 162.33(11) . 6
C7 Ru1 C1 129.60(11) 6 6
C3 Ru1 C1 75.31(9) . 6
C3 Ru1 C1 63.73(9) 6 6
C2 Ru1 C1 63.82(8) . 6
C2 Ru1 C1 35.28(8) 6 6
C1 Ru1 C1 34.52(11) . 6
C8 Ru1 Ru2 142.40(11) . .
C6 Ru1 Ru2 80.72(6) . .
C6 Ru1 Ru2 80.72(6) 6 .
C7 Ru1 Ru2 115.31(8) . .
C7 Ru1 Ru2 115.31(8) 6 .
C3 Ru1 Ru2 115.03(7) . .
C3 Ru1 Ru2 115.03(7) 6 .
C2 Ru1 Ru2 82.99(7) . .
C2 Ru1 Ru2 82.99(7) 6 .
C1 Ru1 Ru2 51.32(5) . .
C1 Ru1 Ru2 51.31(5) 6 .
C11 Ru2 C9 63.85(13) . .
C11 Ru2 C9 63.86(13) . 6
C9 Ru2 C9 38.80(11) . 6
C11 Ru2 C10 38.12(10) . .
C9 Ru2 C10 37.83(10) . .
C9 Ru2 C10 63.91(10) 6 .
C11 Ru2 C10 38.12(10) . 6
C9 Ru2 C10 63.91(10) . 6
C9 Ru2 C10 37.83(10) 6 6
C10 Ru2 C10 63.60(16) . 6
C11 Ru2 C5 100.70(14) . 6
C9 Ru2 C5 164.37(10) . 6
C9 Ru2 C5 138.46(11) 6 6
C10 Ru2 C5 127.92(11) . 6
C10 Ru2 C5 105.92(11) 6 6
C11 Ru2 C5 100.70(14) . .
C9 Ru2 C5 138.46(11) . .
C9 Ru2 C5 164.37(10) 6 .
C10 Ru2 C5 105.92(11) . .
C10 Ru2 C5 127.92(11) 6 .
C5 Ru2 C5 37.68(19) 6 .
C11 Ru2 C4 124.54(10) . .
C9 Ru2 C4 118.72(10) . .
C9 Ru2 C4 154.20(10) 6 .
C10 Ru2 C4 106.43(11) . .
C10 Ru2 C4 161.62(11) 6 .
C5 Ru2 C4 66.95(12) 6 .
C5 Ru2 C4 36.90(11) . .
C11 Ru2 C4 124.54(10) . 6
C9 Ru2 C4 154.21(10) . 6
C9 Ru2 C4 118.72(10) 6 6
C10 Ru2 C4 161.62(11) . 6
C10 Ru2 C4 106.43(11) 6 6
C5 Ru2 C4 36.90(11) 6 6
C5 Ru2 C4 66.95(12) . 6
C4 Ru2 C4 78.39(15) . 6
C11 Ru2 C1 159.41(9) . 6
C9 Ru2 C1 132.06(8) . 6
C9 Ru2 C1 118.28(8) 6 6
C10 Ru2 C1 162.46(10) . 6
C10 Ru2 C1 129.96(10) 6 6
C5 Ru2 C1 63.48(10) 6 6
C5 Ru2 C1 75.18(10) . 6
C4 Ru2 C1 63.57(9) . 6
C4 Ru2 C1 35.08(9) 6 6
C11 Ru2 C1 159.41(9) . .
C9 Ru2 C1 118.28(8) . .
C9 Ru2 C1 132.06(8) 6 .
C10 Ru2 C1 129.96(10) . .
C10 Ru2 C1 162.45(10) 6 .
C5 Ru2 C1 75.18(10) 6 .
C5 Ru2 C1 63.48(10) . .
C4 Ru2 C1 35.08(9) . .
C4 Ru2 C1 63.57(9) 6 .
C1 Ru2 C1 34.34(11) 6 .
C11 Ru2 Ru1 142.77(12) . .
C9 Ru2 Ru1 81.16(6) . .
C9 Ru2 Ru1 81.16(6) 6 .
C10 Ru2 Ru1 115.59(8) . .
C10 Ru2 Ru1 115.59(8) 6 .
C5 Ru2 Ru1 114.43(8) 6 .
C5 Ru2 Ru1 114.43(8) . .
C4 Ru2 Ru1 82.42(7) . .
C4 Ru2 Ru1 82.42(7) 6 .
C1 Ru2 Ru1 50.97(6) 6 .
C1 Ru2 Ru1 50.96(6) . .
C4 C1 C2 122.4(2) . .
C4 C1 C1 118.79(15) . 6
C2 C1 C1 118.63(14) . 6
C4 C1 Ru1 131.43(16) . .
C2 C1 Ru1 64.24(13) . .
C1 C1 Ru1 72.74(5) 6 .
C4 C1 Ru2 64.06(13) . .
C2 C1 Ru2 131.70(16) . .
C1 C1 Ru2 72.83(5) 6 .
Ru1 C1 Ru2 77.72(6) . .
C3 C2 C1 120.4(2) . .
C3 C2 Ru1 70.53(14) . .
C1 C2 Ru1 80.47(13) . .
C3 C2 H2A 119.8 . .
C1 C2 H2A 119.8 . .
Ru1 C2 H2A 120.1 . .
C3 C3 C2 120.19(14) 6 .
C3 C3 Ru1 71.43(7) 6 .
C2 C3 Ru1 72.48(13) . .
C3 C3 H3A 119.9 6 .
C2 C3 H3A 119.9 . .
Ru1 C3 H3A 128.4 . .
C5 C4 C1 120.4(3) . .
C5 C4 Ru2 70.20(16) . .
C1 C4 Ru2 80.85(14) . .
C5 C4 H4A 119.8 . .
C1 C4 H4A 119.8 . .
Ru2 C4 H4A 120.0 . .
C4 C5 C5 120.00(18) . 6
C4 C5 Ru2 72.90(15) . .
C5 C5 Ru2 71.16(9) 6 .
C4 C5 H5A 120.0 . .
C5 C5 H5A 120.0 6 .
Ru2 C5 H5A 128.1 . .
C7 C6 C6 107.93(19) . 6
C7 C6 C12 127.9(3) . .
C6 C6 C12 124.16(13) 6 .
C7 C6 Ru1 70.95(15) . .
C6 C6 Ru1 70.69(7) 6 .
C12 C6 Ru1 123.19(17) . .
C8 C7 C6 107.4(3) . .
C8 C7 Ru1 69.8(2) . .
C6 C7 Ru1 70.93(14) . .
C8 C7 H7A 126.3 . .
C6 C7 H7A 126.3 . .
Ru1 C7 H7A 124.6 . .
C7 C8 C7 109.3(3) . 6
C7 C8 Ru1 71.91(19) . .
C7 C8 Ru1 71.91(19) 6 .
C7 C8 H8A 125.4 . .
C7 C8 H8A 125.4 6 .
Ru1 C8 H8A 122.4 . .
C10 C9 C9 107.53(16) . 6
C10 C9 C12 128.6(2) . .
C9 C9 C12 123.86(13) 6 .
C10 C9 Ru2 71.17(15) . .
C9 C9 Ru2 70.60(6) 6 .
C12 C9 Ru2 122.68(15) . .
C9 C10 C11 108.1(3) . .
C9 C10 Ru2 71.00(14) . .
C11 C10 Ru2 69.83(19) . .
C9 C10 H10A 125.9 . .
C11 C10 H10A 125.9 . .
Ru2 C10 H10A 124.8 . .
C10 C11 C10 108.6(3) . 6
C10 C11 Ru2 72.05(18) . .
C10 C11 Ru2 72.05(18) 6 .
C10 C11 H11A 125.7 . .
C10 C11 H11A 125.7 6 .
Ru2 C11 H11A 121.9 . .
C6 C12 C9 104.34(18) . .
C6 C12 C13 111.6(2) . .
C9 C12 C13 111.7(2) . .
C6 C12 C14 111.0(2) . .
C9 C12 C14 110.0(2) . .
C13 C12 C14 108.2(2) . .
C12 C13 H13A 109.5 . .
C12 C13 H13B 109.5 . .
H13A C13 H13B 109.5 . .
C12 C13 H13C 109.5 . .
H13A C13 H13C 109.5 . .
H13B C13 H13C 109.5 . .
C12 C14 H14A 109.5 . .
C12 C14 H14B 109.5 . .
H14A C14 H14B 109.5 . .
C12 C14 H14C 109.5 . .
H14A C14 H14C 109.5 . .
H14B C14 H14C 109.5 . .
O2 S1 O2 115.9(3) . 6_565
O2 S1 O1 114.27(15) . .
O2 S1 O1 114.27(15) 6_565 .
O2 S1 C15 103.85(15) . .
O2 S1 C15 103.85(15) 6_565 .
O1 S1 C15 102.4(2) . .
F1 C15 F1 108.8(4) 6_565 .
F1 C15 F2 106.9(3) 6_565 .
F1 C15 F2 106.9(3) . .
F1 C15 S1 111.5(2) 6_565 .
F1 C15 S1 111.5(2) . .
F2 C15 S1 111.0(3) . .
O3 S2 O5 116.1(8) . .
O3 S2 O4 116.3(9) . .
O5 S2 O4 114.7(8) . .
O3 S2 C16 101.1(6) . .
O5 S2 C16 102.1(8) . .
O4 S2 C16 103.1(9) . .
F5 C16 F3 107.7(10) . .
F5 C16 F4 108.7(10) . .
F3 C16 F4 106.1(10) . .
F5 C16 S2 113.4(7) . .
F3 C16 S2 111.0(8) . .
F4 C16 S2 109.6(9) . .
O3' S2' O5' 115.4(10) . .
O3' S2' O4' 113.5(10) . .
O5' S2' O4' 113.3(9) . .
O3' S2' C16' 108.4(9) . .
O5' S2' C16' 101.7(11) . .
O4' S2' C16' 102.8(11) . .
F5' C16' F4' 109.5(11) . .
F5' C16' F3' 108.1(12) . .
F4' C16' F3' 108.4(12) . .
F5' C16' S2' 110.8(13) . .
F4' C16' S2' 109.9(13) . .
F3' C16' S2' 110.1(12) . .
N1 C17 C18 162.9(18) . .
N2 C19 C20 168.4(13) . .
H6A O6 H6B 98.1 . .

loop_
_geom_bond_atom_site_label_1
_geom_bond_atom_site_label_2
_geom_bond_distance
_geom_bond_site_symmetry_2
Ru1 C8 2.155(4) .
Ru1 C6 2.182(2) .
Ru1 C6 2.182(2) 6
Ru1 C7 2.182(3) .
Ru1 C7 2.182(3) 6
Ru1 C3 2.202(2) .
Ru1 C3 2.202(2) 6
Ru1 C2 2.227(2) .
Ru1 C2 2.227(2) 6
Ru1 C1 2.438(2) .
Ru1 C1 2.438(2) 6
Ru1 Ru2 3.0674(4) .
Ru2 C11 2.155(4) .
Ru2 C9 2.181(2) .
Ru2 C9 2.181(2) 6
Ru2 C10 2.184(3) .
Ru2 C10 2.184(3) 6
Ru2 C5 2.197(3) 6
Ru2 C5 2.197(3) .
Ru2 C4 2.232(3) .
Ru2 C4 2.232(3) 6
Ru2 C1 2.450(2) 6
Ru2 C1 2.450(2) .
C1 C4 1.427(3) .
C1 C2 1.428(3) .
C1 C1 1.447(5) 6
C2 C3 1.405(4) .
C2 H2A 0.9400 .
C3 C3 1.402(5) 6
C3 H3A 0.9400 .
C4 C5 1.402(4) .
C4 H4A 0.9400 .
C5 C5 1.419(7) 6
C5 H5A 0.9400 .
C6 C7 1.425(3) .
C6 C6 1.443(5) 6
C6 C12 1.504(3) .
C7 C8 1.423(4) .
C7 H7A 0.9400 .
C8 C7 1.423(4) 6
C8 H8A 0.9400 .
C9 C10 1.415(4) .
C9 C9 1.449(4) 6
C9 C12 1.510(3) .
C10 C11 1.417(4) .
C10 H10A 0.9400 .
C11 C10 1.417(4) 6
C11 H11A 0.9400 .
C12 C13 1.525(4) .
C12 C14 1.538(4) .
C13 H13A 0.9700 .
C13 H13B 0.9700 .
C13 H13C 0.9700 .
C14 H14A 0.9700 .
C14 H14B 0.9700 .
C14 H14C 0.9700 .
S1 O2 1.415(3) .
S1 O2 1.415(3) 6_565
S1 O1 1.453(4) .
S1 C15 1.815(5) .
C15 F1 1.321(4) 6_565
C15 F1 1.321(4) .
C15 F2 1.333(5) .
S2 O3 1.410(7) .
S2 O5 1.423(8) .
S2 O4 1.434(8) .
S2 C16 1.797(7) .
C16 F5 1.301(8) .
C16 F3 1.311(8) .
C16 F4 1.321(8) .
S2' O3' 1.405(8) .
S2' O5' 1.429(8) .
S2' O4' 1.443(8) .
S2' C16' 1.797(9) .
C16' F5' 1.299(9) .
C16' F4' 1.313(9) .
C16' F3' 1.322(9) .
N1 C17 1.130(10) .
C17 C18 1.779(19) .
C18 H18A 0.9700 .
C18 H18B 0.9700 .
C18 H18C 0.9700 .
N2 C19 1.124(10) .
C19 C20 1.779(18) .
C20 H20A 0.9700 .
C20 H20B 0.9700 .
C20 H20C 0.9700 .
O6 H6A 0.8499 .
O6 H6B 0.8501 .

loop_
_geom_hbond_atom_site_label_D
_geom_hbond_atom_site_label_H
_geom_hbond_atom_site_label_A
_geom_hbond_distance_DH
_geom_hbond_distance_HA
_geom_hbond_distance_DA
_geom_hbond_angle_DHA
_geom_hbond_site_symmetry_A
O6 H6A O1 0.85 2.07 2.895(5) 162.3 5_667
O6 H6B O5' 0.85 1.94 2.75(2) 157.7 .
O6 H6B O5' 0.85 1.94 2.75(2) 157.7 6_565
O6 H6B O5 0.85 2.08 2.906(16) 164.7 .
O6 H6B O5 0.85 2.08 2.906(16) 164.7 6_565

loop_
_geom_torsion_atom_site_label_1
_geom_torsion_atom_site_label_2
_geom_torsion_atom_site_label_3
_geom_torsion_atom_site_label_4
_geom_torsion
_geom_torsion_site_symmetry_1
_geom_torsion_site_symmetry_4
C8 Ru1 Ru2 C11 0.0 . .
C6 Ru1 Ru2 C11 -19.57(7) . .
C6 Ru1 Ru2 C11 19.57(7) 6 .
C7 Ru1 Ru2 C11 -36.02(10) . .
C7 Ru1 Ru2 C11 36.02(10) 6 .
C3 Ru1 Ru2 C11 -159.42(8) . .
C3 Ru1 Ru2 C11 159.42(8) 6 .
C2 Ru1 Ru2 C11 -140.44(6) . .
C2 Ru1 Ru2 C11 140.44(6) 6 .
C1 Ru1 Ru2 C11 -157.66(7) . .
C1 Ru1 Ru2 C11 157.66(7) 6 .
C8 Ru1 Ru2 C9 19.64(6) . .
C6 Ru1 Ru2 C9 0.07(9) . .
C6 Ru1 Ru2 C9 39.22(9) 6 .
C7 Ru1 Ru2 C9 -16.38(12) . .
C7 Ru1 Ru2 C9 55.66(12) 6 .
C3 Ru1 Ru2 C9 -139.78(10) . .
C3 Ru1 Ru2 C9 179.06(10) 6 .
C2 Ru1 Ru2 C9 -120.80(8) . .
C2 Ru1 Ru2 C9 160.08(9) 6 .
C1 Ru1 Ru2 C9 -138.02(9) . .
C1 Ru1 Ru2 C9 177.30(9) 6 .
C8 Ru1 Ru2 C9 -19.64(6) . 6
C6 Ru1 Ru2 C9 -39.21(9) . 6
C6 Ru1 Ru2 C9 -0.07(9) 6 6
C7 Ru1 Ru2 C9 -55.66(12) . 6
C7 Ru1 Ru2 C9 16.38(12) 6 6
C3 Ru1 Ru2 C9 -179.06(10) . 6
C3 Ru1 Ru2 C9 139.78(10) 6 6
C2 Ru1 Ru2 C9 -160.08(9) . 6
C2 Ru1 Ru2 C9 120.80(8) 6 6
C1 Ru1 Ru2 C9 -177.30(9) . 6
C1 Ru1 Ru2 C9 138.02(9) 6 6
C8 Ru1 Ru2 C10 35.75(9) . .
C6 Ru1 Ru2 C10 16.18(11) . .
C6 Ru1 Ru2 C10 55.33(11) 6 .
C7 Ru1 Ru2 C10 -0.27(14) . .
C7 Ru1 Ru2 C10 71.77(14) 6 .
C3 Ru1 Ru2 C10 -123.67(12) . .
C3 Ru1 Ru2 C10 -164.82(12) 6 .
C2 Ru1 Ru2 C10 -104.69(11) . .
C2 Ru1 Ru2 C10 176.19(11) 6 .
C1 Ru1 Ru2 C10 -121.91(11) . .
C1 Ru1 Ru2 C10 -166.59(11) 6 .
C8 Ru1 Ru2 C10 -35.75(9) . 6
C6 Ru1 Ru2 C10 -55.33(11) . 6
C6 Ru1 Ru2 C10 -16.18(11) 6 6
C7 Ru1 Ru2 C10 -71.77(14) . 6
C7 Ru1 Ru2 C10 0.27(14) 6 6
C3 Ru1 Ru2 C10 164.82(12) . 6
C3 Ru1 Ru2 C10 123.67(12) 6 6
C2 Ru1 Ru2 C10 -176.19(11) . 6
C2 Ru1 Ru2 C10 104.69(11) 6 6
C1 Ru1 Ru2 C10 166.59(11) . 6
C1 Ru1 Ru2 C10 121.91(11) 6 6
C8 Ru1 Ru2 C5 -159.23(10) . 6
C6 Ru1 Ru2 C5 -178.80(12) . 6
C6 Ru1 Ru2 C5 -139.65(13) 6 6
C7 Ru1 Ru2 C5 164.75(14) . 6
C7 Ru1 Ru2 C5 -123.21(15) 6 6
C3 Ru1 Ru2 C5 41.35(13) . 6
C3 Ru1 Ru2 C5 0.20(13) 6 6
C2 Ru1 Ru2 C5 60.33(12) . 6
C2 Ru1 Ru2 C5 -18.79(12) 6 6
C1 Ru1 Ru2 C5 43.11(13) . 6
C1 Ru1 Ru2 C5 -1.57(12) 6 6
C8 Ru1 Ru2 C5 159.23(10) . .
C6 Ru1 Ru2 C5 139.65(13) . .
C6 Ru1 Ru2 C5 178.80(12) 6 .
C7 Ru1 Ru2 C5 123.21(15) . .
C7 Ru1 Ru2 C5 -164.75(14) 6 .
C3 Ru1 Ru2 C5 -0.20(13) . .
C3 Ru1 Ru2 C5 -41.35(13) 6 .
C2 Ru1 Ru2 C5 18.79(12) . .
C2 Ru1 Ru2 C5 -60.33(12) 6 .
C1 Ru1 Ru2 C5 1.57(12) . .
C1 Ru1 Ru2 C5 -43.11(13) 6 .
C8 Ru1 Ru2 C4 140.39(8) . .
C6 Ru1 Ru2 C4 120.82(10) . .
C6 Ru1 Ru2 C4 159.97(10) 6 .
C7 Ru1 Ru2 C4 104.37(13) . .
C7 Ru1 Ru2 C4 176.41(13) 6 .
C3 Ru1 Ru2 C4 -19.03(11) . .
C3 Ru1 Ru2 C4 -60.19(11) 6 .
C2 Ru1 Ru2 C4 -0.05(10) . .
C2 Ru1 Ru2 C4 -79.17(10) 6 .
C1 Ru1 Ru2 C4 -17.27(10) . .
C1 Ru1 Ru2 C4 -61.95(10) 6 .
C8 Ru1 Ru2 C4 -140.39(8) . 6
C6 Ru1 Ru2 C4 -159.97(10) . 6
C6 Ru1 Ru2 C4 -120.82(10) 6 6
C7 Ru1 Ru2 C4 -176.41(13) . 6
C7 Ru1 Ru2 C4 -104.37(13) 6 6
C3 Ru1 Ru2 C4 60.19(11) . 6
C3 Ru1 Ru2 C4 19.03(11) 6 6
C2 Ru1 Ru2 C4 79.17(10) . 6
C2 Ru1 Ru2 C4 0.05(10) 6 6
C1 Ru1 Ru2 C4 61.95(10) . 6
C1 Ru1 Ru2 C4 17.27(10) 6 6
C8 Ru1 Ru2 C1 -157.66(7) . 6
C6 Ru1 Ru2 C1 -177.23(10) . 6
C6 Ru1 Ru2 C1 -138.09(10) 6 6
C7 Ru1 Ru2 C1 166.32(13) . 6
C7 Ru1 Ru2 C1 -121.64(12) 6 6
C3 Ru1 Ru2 C1 42.92(11) . 6
C3 Ru1 Ru2 C1 1.76(10) 6 6
C2 Ru1 Ru2 C1 61.90(9) . 6
C2 Ru1 Ru2 C1 -17.22(9) 6 6
C1 Ru1 Ru2 C1 44.68(14) . 6
C8 Ru1 Ru2 C1 157.66(7) . .
C6 Ru1 Ru2 C1 138.09(10) . .
C6 Ru1 Ru2 C1 177.24(10) 6 .
C7 Ru1 Ru2 C1 121.64(12) . .
C7 Ru1 Ru2 C1 -166.32(13) 6 .
C3 Ru1 Ru2 C1 -1.76(10) . .
C3 Ru1 Ru2 C1 -42.92(11) 6 .
C2 Ru1 Ru2 C1 17.22(9) . .
C2 Ru1 Ru2 C1 -61.90(9) 6 .
C1 Ru1 Ru2 C1 -44.68(14) 6 .
C8 Ru1 C1 C4 -101.0(4) . .
C6 Ru1 C1 C4 -10.5(3) . .
C6 Ru1 C1 C4 34.2(3) 6 .
C7 Ru1 C1 C4 -54.9(3) . .
C7 Ru1 C1 C4 82.7(4) 6 .
C3 Ru1 C1 C4 -143.9(3) . .
C3 Ru1 C1 C4 178.3(3) 6 .
C2 Ru1 C1 C4 -111.5(3) . .
C2 Ru1 C1 C4 140.6(3) 6 .
C1 Ru1 C1 C4 113.5(2) 6 .
Ru2 Ru1 C1 C4 37.9(2) . .
C8 Ru1 C1 C2 10.5(4) . .
C6 Ru1 C1 C2 101.00(15) . .
C6 Ru1 C1 C2 145.75(15) 6 .
C7 Ru1 C1 C2 56.65(17) . .
C7 Ru1 C1 C2 -165.8(3) 6 .
C3 Ru1 C1 C2 -32.36(14) . .
C3 Ru1 C1 C2 -70.21(15) 6 .
C2 Ru1 C1 C2 -107.90(19) 6 .
C1 Ru1 C1 C2 -134.99(13) 6 .
Ru2 Ru1 C1 C2 149.42(16) . .
C8 Ru1 C1 C1 145.5(3) . 6
C6 Ru1 C1 C1 -124.01(8) . 6
C6 Ru1 C1 C1 -79.27(10) 6 6
C7 Ru1 C1 C1 -168.37(11) . 6
C7 Ru1 C1 C1 -30.8(3) 6 6
C3 Ru1 C1 C1 102.63(8) . 6
C3 Ru1 C1 C1 64.77(8) 6 6
C2 Ru1 C1 C1 134.99(13) . 6
C2 Ru1 C1 C1 27.08(8) 6 6
Ru2 Ru1 C1 C1 -75.59(5) . 6
C8 Ru1 C1 Ru2 -138.9(3) . .
C6 Ru1 C1 Ru2 -48.42(10) . .
C6 Ru1 C1 Ru2 -3.67(13) 6 .
C7 Ru1 C1 Ru2 -92.77(11) . .
C7 Ru1 C1 Ru2 44.8(3) 6 .
C3 Ru1 C1 Ru2 178.22(10) . .
C3 Ru1 C1 Ru2 140.37(9) 6 .
C2 Ru1 C1 Ru2 -149.42(16) . .
C2 Ru1 C1 Ru2 102.68(9) 6 .
C1 Ru1 C1 Ru2 75.59(5) 6 .
C11 Ru2 C1 C4 -10.0(4) . .
C9 Ru2 C1 C4 -100.57(17) . .
C9 Ru2 C1 C4 -145.61(16) 6 .
C10 Ru2 C1 C4 -56.6(2) . .
C10 Ru2 C1 C4 166.8(3) 6 .
C5 Ru2 C1 C4 70.86(18) 6 .
C5 Ru2 C1 C4 32.39(18) . .
C4 Ru2 C1 C4 108.5(2) 6 .
C1 Ru2 C1 C4 135.30(15) 6 .
Ru1 Ru2 C1 C4 -149.20(18) . .
C11 Ru2 C1 C2 101.3(4) . .
C9 Ru2 C1 C2 10.8(3) . .
C9 Ru2 C1 C2 -34.3(3) 6 .
C10 Ru2 C1 C2 54.8(3) . .
C10 Ru2 C1 C2 -81.8(4) 6 .
C5 Ru2 C1 C2 -177.8(3) 6 .
C5 Ru2 C1 C2 143.7(3) . .
C4 Ru2 C1 C2 111.3(3) . .
C4 Ru2 C1 C2 -140.2(2) 6 .
C1 Ru2 C1 C2 -113.3(2) 6 .
Ru1 Ru2 C1 C2 -37.86(19) . .
C11 Ru2 C1 C1 -145.3(3) . 6
C9 Ru2 C1 C1 124.13(8) . 6
C9 Ru2 C1 C1 79.08(9) 6 6
C10 Ru2 C1 C1 168.13(12) . 6
C10 Ru2 C1 C1 31.5(3) 6 6
C5 Ru2 C1 C1 -64.44(10) 6 6
C5 Ru2 C1 C1 -102.91(11) . 6
C4 Ru2 C1 C1 -135.30(15) . 6
C4 Ru2 C1 C1 -26.83(10) 6 6
Ru1 Ru2 C1 C1 75.49(5) . 6
C11 Ru2 C1 Ru1 139.2(3) . .
C9 Ru2 C1 Ru1 48.64(9) . .
C9 Ru2 C1 Ru1 3.59(12) 6 .
C10 Ru2 C1 Ru1 92.64(12) . .
C10 Ru2 C1 Ru1 -44.0(3) 6 .
C5 Ru2 C1 Ru1 -139.94(11) 6 .
C5 Ru2 C1 Ru1 -178.41(12) . .
C4 Ru2 C1 Ru1 149.20(18) . .
C4 Ru2 C1 Ru1 -102.33(10) 6 .
C1 Ru2 C1 Ru1 -75.49(5) 6 .
C4 C1 C2 C3 -175.0(2) . .
C1 C1 C2 C3 10.4(3) 6 .
Ru1 C1 C2 C3 60.7(2) . .
Ru2 C1 C2 C3 102.4(3) . .
C4 C1 C2 Ru1 124.3(2) . .
C1 C1 C2 Ru1 -50.31(10) 6 .
Ru2 C1 C2 Ru1 41.74(19) . .
C8 Ru1 C2 C3 57.40(19) . .
C6 Ru1 C2 C3 134.01(15) . .
C6 Ru1 C2 C3 158.3(2) 6 .
C7 Ru1 C2 C3 94.96(17) . .
C7 Ru1 C2 C3 39.4(4) 6 .
C3 Ru1 C2 C3 -29.52(14) 6 .
C2 Ru1 C2 C3 -66.42(17) 6 .
C1 Ru1 C2 C3 -127.1(2) . .
C1 Ru1 C2 C3 -100.55(16) 6 .
Ru2 Ru1 C2 C3 -150.66(15) . .
C8 Ru1 C2 C1 -175.53(14) . .
C6 Ru1 C2 C1 -98.91(15) . .
C6 Ru1 C2 C1 -74.6(3) 6 .
C7 Ru1 C2 C1 -137.97(14) . .
C7 Ru1 C2 C1 166.5(3) 6 .
C3 Ru1 C2 C1 127.1(2) . .
C3 Ru1 C2 C1 97.56(16) 6 .
C2 Ru1 C2 C1 60.66(15) 6 .
C1 Ru1 C2 C1 26.53(11) 6 .
Ru2 Ru1 C2 C1 -23.59(12) . .
C1 C2 C3 C3 -10.5(3) . 6
Ru1 C2 C3 C3 55.25(10) . 6
C1 C2 C3 Ru1 -65.8(2) . .
C8 Ru1 C3 C3 93.58(5) . 6
C6 Ru1 C3 C3 155.77(15) . 6
C6 Ru1 C3 C3 84.6(3) 6 6
C7 Ru1 C3 C3 132.59(11) . 6
C7 Ru1 C3 C3 63.32(13) 6 6
C2 Ru1 C3 C3 -131.48(13) . 6
C2 Ru1 C3 C3 -29.40(9) 6 6
C1 Ru1 C3 C3 -100.55(7) . 6
C1 Ru1 C3 C3 -65.69(7) 6 6
Ru2 Ru1 C3 C3 -99.02(4) . 6
C8 Ru1 C3 C2 -134.95(14) . .
C6 Ru1 C3 C2 -72.8(2) . .
C6 Ru1 C3 C2 -143.9(3) 6 .
C7 Ru1 C3 C2 -95.93(18) . .
C7 Ru1 C3 C2 -165.21(17) 6 .
C3 Ru1 C3 C2 131.48(13) 6 .
C2 Ru1 C3 C2 102.1(2) 6 .
C1 Ru1 C3 C2 30.92(14) . .
C1 Ru1 C3 C2 65.79(15) 6 .
Ru2 Ru1 C3 C2 32.46(16) . .
C2 C1 C4 C5 174.9(2) . .
C1 C1 C4 C5 -10.5(3) 6 .
Ru1 C1 C4 C5 -102.4(3) . .
Ru2 C1 C4 C5 -60.5(2) . .
C2 C1 C4 Ru2 -124.6(2) . .
C1 C1 C4 Ru2 50.07(11) 6 .
Ru1 C1 C4 Ru2 -41.9(2) . .
C11 Ru2 C4 C5 -57.2(2) . .
C9 Ru2 C4 C5 -133.76(18) . .
C9 Ru2 C4 C5 -158.5(2) 6 .
C10 Ru2 C4 C5 -94.79(19) . .
C10 Ru2 C4 C5 -40.4(4) 6 .
C5 Ru2 C4 C5 30.03(19) 6 .
C4 Ru2 C4 C5 66.92(19) 6 .
C1 Ru2 C4 C5 100.74(19) 6 .
C1 Ru2 C4 C5 127.0(3) . .
Ru1 Ru2 C4 C5 150.69(18) . .
C11 Ru2 C4 C1 175.73(16) . .
C9 Ru2 C4 C1 99.20(16) . .
C9 Ru2 C4 C1 74.5(3) 6 .
C10 Ru2 C4 C1 138.18(16) . .
C10 Ru2 C4 C1 -167.4(3) 6 .
C5 Ru2 C4 C1 -97.01(18) 6 .
C5 Ru2 C4 C1 -127.0(3) . .
C4 Ru2 C4 C1 -60.12(18) 6 .
C1 Ru2 C4 C1 -26.30(12) 6 .
Ru1 Ru2 C4 C1 23.65(14) . .
C1 C4 C5 C5 10.6(3) . 6
Ru2 C4 C5 C5 -55.41(10) . 6
C1 C4 C5 Ru2 66.0(2) . .
C11 Ru2 C5 C4 135.18(16) . .
C9 Ru2 C5 C4 72.8(2) . .
C9 Ru2 C5 C4 143.6(3) 6 .
C10 Ru2 C5 C4 96.32(18) . .
C10 Ru2 C5 C4 164.98(16) 6 .
C5 Ru2 C5 C4 -131.12(16) 6 .
C4 Ru2 C5 C4 -101.7(2) 6 .
C1 Ru2 C5 C4 -65.51(17) 6 .
C1 Ru2 C5 C4 -30.85(15) . .
Ru1 Ru2 C5 C4 -32.21(19) . .
C11 Ru2 C5 C5 -93.70(5) . 6
C9 Ru2 C5 C5 -156.12(15) . 6
C9 Ru2 C5 C5 -85.2(4) 6 6
C10 Ru2 C5 C5 -132.56(10) . 6
C10 Ru2 C5 C5 -63.90(12) 6 6
C4 Ru2 C5 C5 131.12(16) . 6
C4 Ru2 C5 C5 29.44(9) 6 6
C1 Ru2 C5 C5 65.61(7) 6 6
C1 Ru2 C5 C5 100.27(8) . 6
Ru1 Ru2 C5 C5 98.92(5) . 6
C8 Ru1 C6 C7 37.65(18) . .
C6 Ru1 C6 C7 117.77(18) 6 .
C7 Ru1 C6 C7 80.4(3) 6 .
C3 Ru1 C6 C7 -37.9(3) . .
C3 Ru1 C6 C7 27.8(4) 6 .
C2 Ru1 C6 C7 -78.9(2) . .
C2 Ru1 C6 C7 153.1(2) 6 .
C1 Ru1 C6 C7 -119.23(19) . .
C1 Ru1 C6 C7 -158.41(18) 6 .
Ru2 Ru1 C6 C7 -155.50(19) . .
C8 Ru1 C6 C6 -80.12(6) . 6
C7 Ru1 C6 C6 -117.77(18) . 6
C7 Ru1 C6 C6 -37.34(11) 6 6
C3 Ru1 C6 C6 -155.65(15) . 6
C3 Ru1 C6 C6 -89.9(3) 6 6
C2 Ru1 C6 C6 163.35(10) . 6
C2 Ru1 C6 C6 35.3(2) 6 6
C1 Ru1 C6 C6 123.00(8) . 6
C1 Ru1 C6 C6 83.82(9) 6 6
Ru2 Ru1 C6 C6 86.72(3) . 6
C8 Ru1 C6 C12 161.1(2) . .
C6 Ru1 C6 C12 -118.80(18) 6 .
C7 Ru1 C6 C12 123.4(3) . .
C7 Ru1 C6 C12 -156.1(2) 6 .
C3 Ru1 C6 C12 85.6(2) . .
C3 Ru1 C6 C12 151.3(3) 6 .
C2 Ru1 C6 C12 44.5(2) . .
C2 Ru1 C6 C12 -83.5(3) 6 .
C1 Ru1 C6 C12 4.2(2) . .
C1 Ru1 C6 C12 -35.0(2) 6 .
Ru2 Ru1 C6 C12 -32.08(18) . .
C6 C6 C7 C8 0.8(3) 6 .
C12 C6 C7 C8 -178.3(3) . .
Ru1 C6 C7 C8 -60.6(2) . .
C6 C6 C7 Ru1 61.36(9) 6 .
C12 C6 C7 Ru1 -117.7(2) . .
C6 Ru1 C7 C8 117.7(3) . .
C6 Ru1 C7 C8 79.9(2) 6 .
C7 Ru1 C7 C8 37.36(19) 6 .
C3 Ru1 C7 C8 -87.2(2) . .
C3 Ru1 C7 C8 -53.1(2) 6 .
C2 Ru1 C7 C8 -125.65(19) . .
C2 Ru1 C7 C8 -24.3(4) 6 .
C1 Ru1 C7 C8 -155.78(18) . .
C1 Ru1 C7 C8 -177.9(3) 6 .
Ru2 Ru1 C7 C8 144.62(16) . .
C8 Ru1 C7 C6 -117.7(3) . .
C6 Ru1 C7 C6 -37.83(17) 6 .
C7 Ru1 C7 C6 -80.35(19) 6 .
C3 Ru1 C7 C6 155.14(17) . .
C3 Ru1 C7 C6 -170.79(15) 6 .
C2 Ru1 C7 C6 116.64(17) . .
C2 Ru1 C7 C6 -142.0(3) 6 .
C1 Ru1 C7 C6 86.51(19) . .
C1 Ru1 C7 C6 64.4(4) 6 .
Ru2 Ru1 C7 C6 26.9(2) . .
C6 C7 C8 C7 -1.3(4) . 6
Ru1 C7 C8 C7 -62.6(3) . 6
C6 C7 C8 Ru1 61.28(19) . .
C6 Ru1 C8 C7 -37.47(17) . .
C6 Ru1 C8 C7 -80.7(2) 6 .
C7 Ru1 C8 C7 -118.1(3) 6 .
C3 Ru1 C8 C7 102.03(19) . .
C3 Ru1 C8 C7 139.83(18) 6 .
C2 Ru1 C8 C7 71.0(2) . .
C2 Ru1 C8 C7 170.86(15) 6 .
C1 Ru1 C8 C7 63.7(4) . .
C1 Ru1 C8 C7 178.2(2) 6 .
Ru2 Ru1 C8 C7 -59.07(17) . .
C6 Ru1 C8 C7 80.7(2) . 6
C6 Ru1 C8 C7 37.47(17) 6 6
C7 Ru1 C8 C7 118.1(3) . 6
C3 Ru1 C8 C7 -139.83(18) . 6
C3 Ru1 C8 C7 -102.03(19) 6 6
C2 Ru1 C8 C7 -170.85(15) . 6
C2 Ru1 C8 C7 -71.0(2) 6 6
C1 Ru1 C8 C7 -178.2(2) . 6
C1 Ru1 C8 C7 -63.7(4) 6 6
Ru2 Ru1 C8 C7 59.07(17) . 6
C11 Ru2 C9 C10 -37.18(16) . .
C9 Ru2 C9 C10 -117.23(15) 6 .
C10 Ru2 C9 C10 -79.8(2) 6 .
C5 Ru2 C9 C10 -27.9(5) 6 .
C5 Ru2 C9 C10 38.8(2) . .
C4 Ru2 C9 C10 79.65(18) . .
C4 Ru2 C9 C10 -153.0(2) 6 .
C1 Ru2 C9 C10 158.74(16) 6 .
C1 Ru2 C9 C10 119.76(16) . .
Ru1 Ru2 C9 C10 155.91(16) . .
C11 Ru2 C9 C9 80.05(6) . 6
C10 Ru2 C9 C9 117.23(15) . 6
C10 Ru2 C9 C9 37.39(10) 6 6
C5 Ru2 C9 C9 89.3(4) 6 6
C5 Ru2 C9 C9 156.03(16) . 6
C4 Ru2 C9 C9 -163.13(10) . 6
C4 Ru2 C9 C9 -35.79(19) 6 6
C1 Ru2 C9 C9 -84.04(9) 6 6
C1 Ru2 C9 C9 -123.01(8) . 6
Ru1 Ru2 C9 C9 -86.86(2) . 6
C11 Ru2 C9 C12 -161.5(2) . .
C9 Ru2 C9 C12 118.41(17) 6 .
C10 Ru2 C9 C12 -124.4(3) . .
C10 Ru2 C9 C12 155.8(2) 6 .
C5 Ru2 C9 C12 -152.3(4) 6 .
C5 Ru2 C9 C12 -85.6(2) . .
C4 Ru2 C9 C12 -44.7(2) . .
C4 Ru2 C9 C12 82.6(3) 6 .
C1 Ru2 C9 C12 34.4(2) 6 .
C1 Ru2 C9 C12 -4.6(2) . .
Ru1 Ru2 C9 C12 31.55(17) . .
C9 C9 C10 C11 -1.4(3) 6 .
C12 C9 C10 C11 177.5(3) . .
Ru2 C9 C10 C11 60.2(2) . .
C9 C9 C10 Ru2 -61.59(7) 6 .
C12 C9 C10 Ru2 117.2(2) . .
C11 Ru2 C10 C9 118.5(3) . .
C9 Ru2 C10 C9 38.34(14) 6 .
C10 Ru2 C10 C9 80.72(16) 6 .
C5 Ru2 C10 C9 170.80(16) 6 .
C5 Ru2 C10 C9 -154.40(16) . .
C4 Ru2 C10 C9 -115.92(16) . .
C4 Ru2 C10 C9 141.2(3) 6 .
C1 Ru2 C10 C9 -63.3(4) 6 .
C1 Ru2 C10 C9 -85.91(17) . .
Ru1 Ru2 C10 C9 -26.56(17) . .
C9 Ru2 C10 C11 -118.5(3) . .
C9 Ru2 C10 C11 -80.2(2) 6 .
C10 Ru2 C10 C11 -37.8(2) 6 .
C5 Ru2 C10 C11 52.3(2) 6 .
C5 Ru2 C10 C11 87.1(2) . .
C4 Ru2 C10 C11 125.6(2) . .
C4 Ru2 C10 C11 22.7(4) 6 .
C1 Ru2 C10 C11 178.2(3) 6 .
C1 Ru2 C10 C11 155.58(19) . .
Ru1 Ru2 C10 C11 -145.07(18) . .
C9 C10 C11 C10 2.2(4) . 6
Ru2 C10 C11 C10 63.2(3) . 6
C9 C10 C11 Ru2 -60.96(19) . .
C9 Ru2 C11 C10 36.90(18) . .
C9 Ru2 C11 C10 80.3(2) 6 .
C10 Ru2 C11 C10 117.2(4) 6 .
C5 Ru2 C11 C10 -140.6(2) 6 .
C5 Ru2 C11 C10 -102.2(2) . .
C4 Ru2 C11 C10 -71.3(3) . .
C4 Ru2 C11 C10 -171.49(17) 6 .
C1 Ru2 C11 C10 -178.5(2) 6 .
C1 Ru2 C11 C10 -64.3(5) . .
Ru1 Ru2 C11 C10 58.61(18) . .
C9 Ru2 C11 C10 -80.3(2) . 6
C9 Ru2 C11 C10 -36.90(18) 6 6
C10 Ru2 C11 C10 -117.2(4) . 6
C5 Ru2 C11 C10 102.2(2) 6 6
C5 Ru2 C11 C10 140.6(2) . 6
C4 Ru2 C11 C10 171.49(17) . 6
C4 Ru2 C11 C10 71.3(3) 6 6
C1 Ru2 C11 C10 64.3(5) 6 6
C1 Ru2 C11 C10 178.5(2) . 6
Ru1 Ru2 C11 C10 -58.61(18) . 6
C7 C6 C12 C9 149.2(2) . .
C6 C6 C12 C9 -29.7(2) 6 .
Ru1 C6 C12 C9 58.4(2) . .
C7 C6 C12 C13 28.5(4) . .
C6 C6 C12 C13 -150.47(17) 6 .
Ru1 C6 C12 C13 -62.4(3) . .
C7 C6 C12 C14 -92.3(3) . .
C6 C6 C12 C14 88.7(2) 6 .
Ru1 C6 C12 C14 176.82(17) . .
C10 C9 C12 C6 -149.1(2) . .
C9 C9 C12 C6 29.6(2) 6 .
Ru2 C9 C12 C6 -57.8(2) . .
C10 C9 C12 C13 -28.4(3) . .
C9 C9 C12 C13 150.26(15) 6 .
Ru2 C9 C12 C13 62.8(2) . .
C10 C9 C12 C14 91.8(3) . .
C9 C9 C12 C14 -89.5(2) 6 .
Ru2 C9 C12 C14 -176.97(18) . .
O2 S1 C15 F1 179.9(3) . 6_565
O2 S1 C15 F1 58.3(4) 6_565 6_565
O1 S1 C15 F1 -60.9(3) . 6_565
O2 S1 C15 F1 -58.3(4) . .
O2 S1 C15 F1 -179.9(3) 6_565 .
O1 S1 C15 F1 60.9(3) . .
O2 S1 C15 F2 60.80(15) . .
O2 S1 C15 F2 -60.80(15) 6_565 .
O1 S1 C15 F2 180.000(1) . .
O3 S2 C16 F5 -67.0(13) . .
O5 S2 C16 F5 172.9(13) . .
O4 S2 C16 F5 53.6(14) . .
O3 S2 C16 F3 171.6(12) . .
O5 S2 C16 F3 51.5(13) . .
O4 S2 C16 F3 -67.8(13) . .
O3 S2 C16 F4 54.8(12) . .
O5 S2 C16 F4 -65.4(12) . .
O4 S2 C16 F4 175.3(12) . .
O3' S2' C16' F5' 69.9(15) . .
O5' S2' C16' F5' -168.0(16) . .
O4' S2' C16' F5' -50.5(17) . .
O3' S2' C16' F4' -51.2(17) . .
O5' S2' C16' F4' 70.8(18) . .
O4' S2' C16' F4' -171.7(18) . .
O3' S2' C16' F3' -170.5(16) . .
O5' S2' C16' F3' -48.4(17) . .
O4' S2' C16' F3' 69.1(17) . .
